data_7710325
loop_
_publ_author_name
'Bhar, Kishalay'
'Guo, Wenbin'
'Gonidec, Mathieu'
'Nikhil Raj M, Venkata'
'Bhatt, Surabhi'
'Perdih, Franc'
'Guionneau, Philippe'
'Chastanet, Guillaume'
'Sharma, Anuj K.'

_publ_section_title
;
 High temperature spin crossover behaviour of mononuclear
 bis-(thiocyanato)iron(II) complexes with judiciously designed bidentate
 N-donor Schiff bases with varying substituents.
;
_journal_issue 24
_journal_name_full 'Dalton transactions (Cambridge, England : 2003)'
_journal_page_first 9302
_journal_page_last 9313
_journal_paper_doi 10.1039/d2dt00416j
_journal_volume 51
_journal_year 2022
_chemical_formula_moiety '2(C40 H32 Fe N6 S2)'
_chemical_formula_sum 'C80 H64 Fe2 N12 S4'
_chemical_formula_weight 1433.37
_space_group_crystal_system tetragonal
_space_group_IT_number 92
_space_group_name_Hall 'P 4abw 2nw'
_space_group_name_H-M_alt 'P 41 21 2'
_atom_sites_solution_hydrogens geom
_audit_creation_date 2022-05-05
_audit_creation_method
;
Olex2 1.3
(compiled 2020.11.12 svn.r5f609507 for OlexSys, GUI svn.r6408)
;
_audit_update_record
;
2022-05-08 deposited with the CCDC.	2022-05-24 downloaded from the CCDC.
;
_cell_angle_alpha 90
_cell_angle_beta 90
_cell_angle_gamma 90
_cell_formula_units_Z 2
_cell_length_a 17.5623(8)
_cell_length_b 17.5623(8)
_cell_length_c 12.1023(8)
_cell_measurement_reflns_used 9155
_cell_measurement_temperature 150(2)
_cell_measurement_theta_max 38.56
_cell_measurement_theta_min 2.35
_cell_volume 3732.8(3)
_computing_cell_refinement 'SAINT v8.34A (Bruker, 2013)'
_computing_data_reduction 'SAINT v8.34A (Bruker, 2013)'
_computing_molecular_graphics 'Olex2 1.3 (Dolomanov et al., 2009)'
_computing_publication_material 'Olex2 1.3 (Dolomanov et al., 2009)'
_computing_structure_refinement 'SHELXL 2014/7 (Sheldrick, 2015)'
_computing_structure_solution 'SIR2004 (Burla et al., 2007)'
_diffrn_ambient_temperature 150.15
_diffrn_measured_fraction_theta_full 0.995
_diffrn_measured_fraction_theta_max 0.996
_diffrn_measurement_device_type 'Bruker APEX-II CCD'
_diffrn_measurement_method '\f and \w scans'
_diffrn_radiation_type MoK\a
_diffrn_radiation_wavelength 0.71073
_diffrn_reflns_av_R_equivalents 0.0457
_diffrn_reflns_av_unetI/netI 0.0122
_diffrn_reflns_Laue_measured_fraction_full 0.995
_diffrn_reflns_Laue_measured_fraction_max 0.996
_diffrn_reflns_limit_h_max 22
_diffrn_reflns_limit_h_min -22
_diffrn_reflns_limit_k_max 22
_diffrn_reflns_limit_k_min -22
_diffrn_reflns_limit_l_max 15
_diffrn_reflns_limit_l_min -15
_diffrn_reflns_number 152102
_diffrn_reflns_point_group_measured_fraction_full 0.997
_diffrn_reflns_point_group_measured_fraction_max 0.998
_diffrn_reflns_theta_full 25.242
_diffrn_reflns_theta_max 27.479
_diffrn_reflns_theta_min 1.640
_exptl_absorpt_coefficient_mu 0.552
_exptl_absorpt_correction_T_max 0.7456
_exptl_absorpt_correction_T_min 0.6866
_exptl_absorpt_correction_type multi-scan
_exptl_absorpt_process_details
;
SADABS-2012/1 (Bruker,2012) was used for absorption correction.
wR2(int) was 0.0724 before and 0.0635 after correction.
The Ratio of minimum to maximum transmission is 0.9209.
The \l/2 correction factor is 0.0015.
;
_exptl_crystal_colour black
_exptl_crystal_colour_primary black
_exptl_crystal_density_diffrn 1.275
_exptl_crystal_description prism
_exptl_crystal_F_000 1488
_exptl_crystal_size_max 0.16
_exptl_crystal_size_mid 0.08
_exptl_crystal_size_min 0.04
_refine_diff_density_max 0.418
_refine_diff_density_min -0.178
_refine_diff_density_rms 0.044
_refine_ls_abs_structure_details
;
 Refined as an inversion twin.
;
_refine_ls_abs_structure_Flack 0.009(15)
_refine_ls_extinction_method none
_refine_ls_goodness_of_fit_ref 1.067
_refine_ls_hydrogen_treatment constr
_refine_ls_matrix_type full
_refine_ls_number_parameters 224
_refine_ls_number_reflns 4278
_refine_ls_number_restraints 0
_refine_ls_restrained_S_all 1.067
_refine_ls_R_factor_all 0.0288
_refine_ls_R_factor_gt 0.0264
_refine_ls_shift/su_max 0.000
_refine_ls_shift/su_mean 0.000
_refine_ls_structure_factor_coef Fsqd
_refine_ls_weighting_details 'w=1/[\s^2^(Fo^2^)+(0.0351P)^2^+1.1293P] where P=(Fo^2^+2Fc^2^)/3'
_refine_ls_weighting_scheme calc
_refine_ls_wR_factor_gt 0.0651
_refine_ls_wR_factor_ref 0.0667
_reflns_Friedel_coverage 0.735
_reflns_Friedel_fraction_full 0.999
_reflns_Friedel_fraction_max 0.999
_reflns_number_gt 4095
_reflns_number_total 4278
_reflns_threshold_expression 'I > 2\s(I)'
_cod_data_source_file d2dt00416j2.cif
_cod_data_source_block sample1324150k
_cod_depositor_comments 'Adding full bibliography for 7710305--7710325.cif.'
_cod_original_cell_volume 3732.8(4)
_cod_database_code 7710325
_shelx_shelxl_version_number 2014/7
_shelx_space_group_comment
;
The symmetry employed for this shelxl refinement is uniquely defined
by the following loop, which should always be used as a source of
symmetry information in preference to the above space-group names.
They are only intended as comments.
;
_olex2_refinement_description
;
1. Twinned data refinement
 Scales: 0.991(15)
 0.009(15)
2. Fixed Uiso
 At 1.2 times of:
  All C(H) groups
 At 1.5 times of:
  All C(H,H,H) groups
3.a Aromatic/amide H refined with riding coordinates:
 C1(H1), C2(H2), C3(H3), C4(H4), C8(H8), C9(H9), C10(H10), C11(H11), C12(H12),
 C14(H14), C15(H15), C17(H17), C18(H18)
3.b Idealised Me refined as rotating group:
 C19(H19A,H19B,H19C)
;
_smtbx_masks_void_probe_radius 1.2
_smtbx_masks_void_truncation_radius 1.2
_olex2_submission_special_instructions 'No special instructions were received'

loop_
_space_group_symop_operation_xyz
'x, y, z'
'-y+1/2, x+1/2, z+1/4'
'-x, -y, z+1/2'
'y+1/2, -x+1/2, z+3/4'
'x+1/2, -y+1/2, -z+3/4'
'y, x, -z'
'-x+1/2, y+1/2, -z+1/4'
'-y, -x, -z+1/2'

loop_
_atom_site_label
_atom_site_type_symbol
_atom_site_fract_x
_atom_site_fract_y
_atom_site_fract_z
_atom_site_U_iso_or_equiv
_atom_site_adp_type
_atom_site_occupancy
_atom_site_site_symmetry_order
_atom_site_calc_flag
_atom_site_refinement_flags_posn
_atom_site_refinement_flags_adp
_atom_site_refinement_flags_occupancy
_atom_site_disorder_assembly
_atom_site_disorder_group
Fe1 Fe 0.09487(2) 0.09487(2) 0.0000 0.01814(10) Uani 1 2 d S T P . .
S1 S 0.10240(4) -0.17024(3) -0.07390(7) 0.04366(17) Uani 1 1 d . . . . .
N1 N 0.11630(9) 0.08179(9) 0.15776(13) 0.0198(3) Uani 1 1 d . . . . .
N2 N 0.09442(9) 0.20577(9) 0.00533(13) 0.0188(3) Uani 1 1 d . . . . .
N3 N 0.09488(11) -0.01550(9) -0.02113(13) 0.0227(3) Uani 1 1 d . . . . .
C1 C 0.06588(12) 0.07427(12) 0.24014(17) 0.0257(4) Uani 1 1 d . . . . .
H1 H 0.0131 0.0761 0.2232 0.031 Uiso 1 1 calc R U . . .
C2 C 0.08786(13) 0.06394(14) 0.34941(17) 0.0314(5) Uani 1 1 d . . . . .
H2 H 0.0506 0.0574 0.4056 0.038 Uiso 1 1 calc R U . . .
C3 C 0.16417(14) 0.06322(15) 0.37544(18) 0.0352(5) Uani 1 1 d . . . . .
H3 H 0.1803 0.0572 0.4499 0.042 Uiso 1 1 calc R U . . .
C4 C 0.21708(13) 0.07135(15) 0.29145(17) 0.0316(5) Uani 1 1 d . . . . .
H4 H 0.2701 0.0706 0.3071 0.038 Uiso 1 1 calc R U . . .
C5 C 0.19116(11) 0.08055(12) 0.18415(16) 0.0217(4) Uani 1 1 d . . . . .
C6 C 0.08823(12) 0.24129(11) -0.08784(15) 0.0205(4) Uani 1 1 d . . . . .
C7 C 0.08627(13) 0.32528(11) -0.10016(15) 0.0230(4) Uani 1 1 d . . . . .
C8 C 0.14592(14) 0.36346(13) -0.15085(19) 0.0307(5) Uani 1 1 d . . . . .
H8 H 0.1883 0.3359 -0.1787 0.037 Uiso 1 1 calc R U . . .
C9 C 0.14331(16) 0.44216(14) -0.1606(2) 0.0364(6) Uani 1 1 d . . . . .
H9 H 0.1843 0.4686 -0.1946 0.044 Uiso 1 1 calc R U . . .
C10 C 0.08152(17) 0.48213(13) -0.1212(2) 0.0373(6) Uani 1 1 d . . . . .
H10 H 0.0805 0.5361 -0.1267 0.045 Uiso 1 1 calc R U . . .
C11 C 0.02109(16) 0.44399(14) -0.0736(2) 0.0359(5) Uani 1 1 d . . . . .
H11 H -0.0220 0.4716 -0.0482 0.043 Uiso 1 1 calc R U . . .
C12 C 0.02315(14) 0.36574(13) -0.06269(18) 0.0287(5) Uani 1 1 d . . . . .
H12 H -0.0184 0.3396 -0.0297 0.034 Uiso 1 1 calc R U . . .
C13 C 0.10517(12) 0.24781(11) 0.10661(15) 0.0205(4) Uani 1 1 d . . . . .
C14 C 0.17502(12) 0.28086(13) 0.12959(17) 0.0263(4) Uani 1 1 d . . . . .
H14 H 0.2144 0.2804 0.0758 0.032 Uiso 1 1 calc R U . . .
C15 C 0.18708(14) 0.31452(13) 0.23128(19) 0.0313(5) Uani 1 1 d . . . . .
H15 H 0.2352 0.3368 0.2468 0.038 Uiso 1 1 calc R U . . .
C16 C 0.13041(15) 0.31660(13) 0.31131(18) 0.0329(5) Uani 1 1 d . . . . .
C17 C 0.06052(16) 0.28447(15) 0.28539(19) 0.0364(6) Uani 1 1 d . . . . .
H17 H 0.0205 0.2864 0.3382 0.044 Uiso 1 1 calc R U . . .
C18 C 0.04756(13) 0.24971(13) 0.18456(19) 0.0289(5) Uani 1 1 d . . . . .
H18 H -0.0005 0.2273 0.1690 0.035 Uiso 1 1 calc R U . . .
C19 C 0.1446(2) 0.35268(19) 0.4227(2) 0.0550(8) Uani 1 1 d . . . . .
H19A H 0.1146 0.3262 0.4790 0.082 Uiso 1 1 calc R U . . .
H19B H 0.1297 0.4064 0.4203 0.082 Uiso 1 1 calc R U . . .
H19C H 0.1988 0.3488 0.4409 0.082 Uiso 1 1 calc R U . . .
C20 C 0.09875(11) -0.07964(11) -0.04137(16) 0.0240(4) Uani 1 1 d . . . . .

loop_
_atom_site_aniso_label
_atom_site_aniso_U_11
_atom_site_aniso_U_22
_atom_site_aniso_U_33
_atom_site_aniso_U_23
_atom_site_aniso_U_13
_atom_site_aniso_U_12
Fe1 0.01920(12) 0.01920(12) 0.01602(16) 0.00204(10) -0.00204(10) -0.00243(15)
S1 0.0381(3) 0.0233(3) 0.0696(4) -0.0069(3) -0.0052(3) 0.0015(3)
N1 0.0208(8) 0.0205(8) 0.0180(7) 0.0032(6) -0.0007(6) -0.0027(6)
N2 0.0177(7) 0.0203(7) 0.0183(7) -0.0005(6) -0.0010(7) -0.0024(6)
N3 0.0234(8) 0.0224(8) 0.0222(8) 0.0044(6) -0.0022(7) -0.0034(7)
C1 0.0225(9) 0.0325(11) 0.0221(9) 0.0052(8) 0.0001(8) -0.0015(8)
C2 0.0273(11) 0.0473(13) 0.0197(9) 0.0076(8) 0.0037(8) -0.0012(10)
C3 0.0320(12) 0.0555(15) 0.0181(9) 0.0104(10) -0.0030(9) 0.0015(11)
C4 0.0221(10) 0.0501(14) 0.0226(10) 0.0091(9) -0.0023(8) 0.0013(9)
C5 0.0219(9) 0.0254(10) 0.0178(8) 0.0032(7) -0.0002(7) -0.0003(7)
C6 0.0211(9) 0.0214(9) 0.0191(8) 0.0008(7) -0.0016(7) -0.0011(8)
C7 0.0311(11) 0.0213(9) 0.0167(8) -0.0003(7) -0.0058(8) -0.0001(8)
C8 0.0341(12) 0.0288(11) 0.0293(11) 0.0011(9) -0.0013(9) -0.0033(9)
C9 0.0460(14) 0.0276(12) 0.0355(13) 0.0030(10) -0.0037(11) -0.0111(10)
C10 0.0606(17) 0.0201(10) 0.0313(11) -0.0001(9) -0.0094(11) -0.0029(10)
C11 0.0473(15) 0.0307(12) 0.0296(11) -0.0036(10) -0.0032(11) 0.0118(10)
C12 0.0325(12) 0.0300(11) 0.0235(10) 0.0014(9) 0.0003(9) 0.0021(9)
C13 0.0251(10) 0.0198(9) 0.0165(8) 0.0015(7) -0.0003(7) 0.0022(8)
C14 0.0247(10) 0.0292(11) 0.0251(10) -0.0045(8) 0.0016(8) -0.0008(8)
C15 0.0312(11) 0.0331(12) 0.0297(11) -0.0067(9) -0.0049(9) -0.0026(9)
C16 0.0517(15) 0.0264(11) 0.0207(10) -0.0035(9) 0.0018(10) -0.0043(10)
C17 0.0476(14) 0.0366(13) 0.0251(10) -0.0070(9) 0.0146(10) -0.0083(11)
C18 0.0282(11) 0.0303(11) 0.0282(10) -0.0048(9) 0.0049(9) -0.0053(8)
C19 0.080(2) 0.0569(18) 0.0275(12) -0.0180(13) 0.0052(14) -0.0193(16)
C20 0.0170(8) 0.0272(10) 0.0280(9) 0.0057(7) -0.0048(8) -0.0024(8)

loop_
_atom_type_symbol
_atom_type_description
_atom_type_scat_dispersion_real
_atom_type_scat_dispersion_imag
_atom_type_scat_source
C C 0.0033 0.0016 'International Tables Vol C Tables 4.2.6.8 and 6.1.1.4'
H H 0.0000 0.0000 'International Tables Vol C Tables 4.2.6.8 and 6.1.1.4'
Fe Fe 0.3463 0.8444 'International Tables Vol C Tables 4.2.6.8 and 6.1.1.4'
N N 0.0061 0.0033 'International Tables Vol C Tables 4.2.6.8 and 6.1.1.4'
S S 0.1246 0.1234 'International Tables Vol C Tables 4.2.6.8 and 6.1.1.4'

loop_
_geom_angle_atom_site_label_1
_geom_angle_atom_site_label_2
_geom_angle_atom_site_label_3
_geom_angle
_geom_angle_site_symmetry_1
_geom_angle_site_symmetry_3
_geom_angle_publ_flag
N1 Fe1 N1 173.94(10) . 6 ?
N2 Fe1 N1 94.92(7) 6 6 ?
N2 Fe1 N1 94.92(7) . . ?
N2 Fe1 N1 80.78(7) . 6 ?
N2 Fe1 N1 80.79(7) 6 . ?
N2 Fe1 N2 90.53(10) . 6 ?
N2 Fe1 N3 174.38(7) 6 6 ?
N2 Fe1 N3 89.51(7) . 6 ?
N2 Fe1 N3 174.38(7) . . ?
N2 Fe1 N3 89.51(7) 6 . ?
N3 Fe1 N1 93.61(7) . 6 ?
N3 Fe1 N1 93.61(7) 6 . ?
N3 Fe1 N1 90.64(7) 6 6 ?
N3 Fe1 N1 90.64(7) . . ?
N3 Fe1 N3 90.99(11) . 6 ?
C1 N1 Fe1 127.56(14) . . ?
C1 N1 C5 117.70(17) . . ?
C5 N1 Fe1 114.74(13) . . ?
C6 N2 Fe1 116.97(13) . . ?
C6 N2 C13 120.31(16) . . ?
C13 N2 Fe1 122.60(12) . . ?
C20 N3 Fe1 174.18(17) . . ?
N1 C1 H1 118.7 . . ?
N1 C1 C2 122.50(19) . . ?
C2 C1 H1 118.7 . . ?
C1 C2 H2 120.4 . . ?
C3 C2 C1 119.3(2) . . ?
C3 C2 H2 120.4 . . ?
C2 C3 H3 120.5 . . ?
C2 C3 C4 119.0(2) . . ?
C4 C3 H3 120.5 . . ?
C3 C4 H4 120.7 . . ?
C3 C4 C5 118.7(2) . . ?
C5 C4 H4 120.7 . . ?
N1 C5 C4 122.84(19) . . ?
N1 C5 C6 113.21(17) . 6 ?
C4 C5 C6 123.94(18) . 6 ?
N2 C6 C5 114.27(17) . 6 ?
N2 C6 C7 124.71(17) . . ?
C5 C6 C7 120.99(16) 6 . ?
C8 C7 C6 120.5(2) . . ?
C8 C7 C12 119.9(2) . . ?
C12 C7 C6 119.55(19) . . ?
C7 C8 H8 120.2 . . ?
C7 C8 C9 119.6(2) . . ?
C9 C8 H8 120.2 . . ?
C8 C9 H9 119.9 . . ?
C10 C9 C8 120.3(2) . . ?
C10 C9 H9 119.9 . . ?
C9 C10 H10 119.9 . . ?
C9 C10 C11 120.2(2) . . ?
C11 C10 H10 119.9 . . ?
C10 C11 H11 119.9 . . ?
C10 C11 C12 120.2(2) . . ?
C12 C11 H11 119.9 . . ?
C7 C12 H12 120.1 . . ?
C11 C12 C7 119.8(2) . . ?
C11 C12 H12 120.1 . . ?
C14 C13 N2 120.04(18) . . ?
C18 C13 N2 119.72(19) . . ?
C18 C13 C14 120.03(19) . . ?
C13 C14 H14 120.2 . . ?
C15 C14 C13 119.6(2) . . ?
C15 C14 H14 120.2 . . ?
C14 C15 H15 119.2 . . ?
C14 C15 C16 121.5(2) . . ?
C16 C15 H15 119.2 . . ?
C15 C16 C19 121.0(2) . . ?
C17 C16 C15 117.7(2) . . ?
C17 C16 C19 121.3(2) . . ?
C16 C17 H17 119.2 . . ?
C18 C17 C16 121.7(2) . . ?
C18 C17 H17 119.2 . . ?
C13 C18 H18 120.3 . . ?
C17 C18 C13 119.5(2) . . ?
C17 C18 H18 120.3 . . ?
C16 C19 H19A 109.5 . . ?
C16 C19 H19B 109.5 . . ?
C16 C19 H19C 109.5 . . ?
H19A C19 H19B 109.5 . . ?
H19A C19 H19C 109.5 . . ?
H19B C19 H19C 109.5 . . ?
N3 C20 S1 178.03(19) . . ?

loop_
_geom_bond_atom_site_label_1
_geom_bond_atom_site_label_2
_geom_bond_distance
_geom_bond_site_symmetry_2
_geom_bond_publ_flag
Fe1 N1 1.9595(15) . ?
Fe1 N1 1.9595(15) 6 ?
Fe1 N2 1.9487(15) . ?
Fe1 N2 1.9488(15) 6 ?
Fe1 N3 1.9552(17) . ?
Fe1 N3 1.9553(17) 6 ?
S1 C20 1.640(2) . ?
N1 C1 1.340(3) . ?
N1 C5 1.353(3) . ?
N2 C6 1.293(2) . ?
N2 C13 1.443(2) . ?
N3 C20 1.155(3) . ?
C1 H1 0.9500 . ?
C1 C2 1.390(3) . ?
C2 H2 0.9500 . ?
C2 C3 1.377(3) . ?
C3 H3 0.9500 . ?
C3 C4 1.385(3) . ?
C4 H4 0.9500 . ?
C4 C5 1.385(3) . ?
C5 C6 1.467(3) 6 ?
C6 C5 1.467(3) 6 ?
C6 C7 1.483(3) . ?
C7 C8 1.387(3) . ?
C7 C12 1.393(3) . ?
C8 H8 0.9500 . ?
C8 C9 1.388(3) . ?
C9 H9 0.9500 . ?
C9 C10 1.378(4) . ?
C10 H10 0.9500 . ?
C10 C11 1.381(4) . ?
C11 H11 0.9500 . ?
C11 C12 1.381(3) . ?
C12 H12 0.9500 . ?
C13 C14 1.385(3) . ?
C13 C18 1.384(3) . ?
C14 H14 0.9500 . ?
C14 C15 1.382(3) . ?
C15 H15 0.9500 . ?
C15 C16 1.389(3) . ?
C16 C17 1.387(4) . ?
C16 C19 1.510(3) . ?
C17 H17 0.9500 . ?
C17 C18 1.383(3) . ?
C18 H18 0.9500 . ?
C19 H19A 0.9800 . ?
C19 H19B 0.9800 . ?
C19 H19C 0.9800 . ?

loop_
_geom_torsion_atom_site_label_1
_geom_torsion_atom_site_label_2
_geom_torsion_atom_site_label_3
_geom_torsion_atom_site_label_4
_geom_torsion
_geom_torsion_site_symmetry_1
_geom_torsion_site_symmetry_2
_geom_torsion_site_symmetry_3
_geom_torsion_site_symmetry_4
_geom_torsion_publ_flag
Fe1 N1 C1 C2 178.85(17) . . . . ?
Fe1 N1 C5 C4 -179.61(18) . . . . ?
Fe1 N1 C5 C6 -0.9(2) . . . 6 ?
Fe1 N2 C6 C5 1.4(2) . . . 6 ?
Fe1 N2 C6 C7 179.53(16) . . . . ?
Fe1 N2 C13 C14 102.03(19) . . . . ?
Fe1 N2 C13 C18 -72.7(2) . . . . ?
N1 C1 C2 C3 1.7(4) . . . . ?
N2 C6 C7 C8 112.1(2) . . . . ?
N2 C6 C7 C12 -69.4(3) . . . . ?
N2 C13 C14 C15 -173.68(19) . . . . ?
N2 C13 C18 C17 174.4(2) . . . . ?
C1 N1 C5 C4 0.5(3) . . . . ?
C1 N1 C5 C6 179.26(18) . . . 6 ?
C1 C2 C3 C4 -1.3(4) . . . . ?
C2 C3 C4 C5 0.5(4) . . . . ?
C3 C4 C5 N1 -0.1(4) . . . . ?
C3 C4 C5 C6 -178.8(2) . . . 6 ?
C5 N1 C1 C2 -1.3(3) . . . . ?
C5 C6 C7 C8 -69.9(3) 6 . . . ?
C5 C6 C7 C12 108.6(2) 6 . . . ?
C6 N2 C13 C14 -74.1(3) . . . . ?
C6 N2 C13 C18 111.2(2) . . . . ?
C6 C7 C8 C9 -179.4(2) . . . . ?
C6 C7 C12 C11 179.8(2) . . . . ?
C7 C8 C9 C10 -0.6(4) . . . . ?
C8 C7 C12 C11 -1.7(3) . . . . ?
C8 C9 C10 C11 -1.2(4) . . . . ?
C9 C10 C11 C12 1.7(4) . . . . ?
C10 C11 C12 C7 -0.2(4) . . . . ?
C12 C7 C8 C9 2.1(3) . . . . ?
C13 N2 C6 C5 177.73(18) . . . 6 ?
C13 N2 C6 C7 -4.2(3) . . . . ?
C13 C14 C15 C16 -0.5(4) . . . . ?
C14 C13 C18 C17 -0.3(3) . . . . ?
C14 C15 C16 C17 -0.8(4) . . . . ?
C14 C15 C16 C19 179.2(3) . . . . ?
C15 C16 C17 C18 1.6(4) . . . . ?
C16 C17 C18 C13 -1.0(4) . . . . ?
C18 C13 C14 C15 1.0(3) . . . . ?
C19 C16 C17 C18 -178.5(3) . . . . ?

loop_
_twin_individual_id
_twin_individual_mass_fraction_refined
1 0.991(15)
2 0.009(15)

loop_
_smtbx_masks_void_nr
_smtbx_masks_void_average_x
_smtbx_masks_void_average_y
_smtbx_masks_void_average_z
_smtbx_masks_void_volume
_smtbx_masks_void_count_electrons
_smtbx_masks_void_content
1 0.146 0.854 0.250 70.7 11.6 ?
2 0.233 0.233 0.500 27.0 0.7 ?
3 0.267 0.733 0.750 27.0 0.8 ?
4 0.354 0.354 0.000 70.7 11.4 ?
5 0.646 0.646 0.500 70.7 11.5 ?
6 0.733 0.267 0.250 27.0 0.7 ?
7 0.767 0.767 1.000 27.0 0.8 ?
8 0.854 0.146 0.750 70.7 11.7 ?
